data_4089157
loop_
_publ_author_name
'Mikus, Malte S.'
'Torker, Sebastian'
'Xu, Chaofan'
'Li, Bo'
'Hoveyda, Amir H.'

_publ_section_title
;
 Pentacoordinate Ruthenium(II) Catecholthiolate and Mercaptophenolate
 Catalysts for Olefin Metathesis: Anionic Ligand Exchange and Ease of
 Initiation
;
_journal_issue 22
_journal_name_full Organometallics
_journal_page_first 3878
_journal_paper_doi 10.1021/acs.organomet.6b00773
_journal_volume 35
_journal_year 2016
_chemical_formula_moiety 'C37 H42 N2 Ru S3'
_chemical_formula_sum 'C37 H42 N2 Ru S3'
_chemical_formula_weight 711.97
_chemical_name_systematic
;
 Ru-4o
;
_space_group_crystal_system monoclinic
_space_group_IT_number 14
_space_group_name_Hall '-P 2yn'
_space_group_name_H-M_alt 'P 1 21/n 1'
_atom_sites_solution_hydrogens geom
_atom_sites_solution_primary direct
_atom_sites_solution_secondary difmap
_audit_creation_method SHELXL-2013
_cell_angle_alpha 90
_cell_angle_beta 117.872(2)
_cell_angle_gamma 90
_cell_formula_units_Z 8
_cell_length_a 30.1503(15)
_cell_length_b 8.3417(4)
_cell_length_c 30.1709(14)
_cell_measurement_reflns_used 9937
_cell_measurement_temperature 100(2)
_cell_measurement_theta_max 69.34
_cell_measurement_theta_min 3.31
_cell_volume 6707.9(6)
_computing_cell_refinement 'SAINT (Bruker, 2013)'
_computing_data_collection 'APEX2 (Bruker, 2013)'
_computing_data_reduction 'SAINT (Bruker, 2013)'
_computing_molecular_graphics 'Bruker SHELXTL'
_computing_publication_material 'Bruker SHELXTL'
_computing_structure_refinement 'SHELXL-2013 (Sheldrick, 2013)'
_computing_structure_solution 'SHELXL-2013 (Sheldrick, 2013)'
_diffrn_ambient_temperature 100(2)
_diffrn_measured_fraction_theta_full 0.989
_diffrn_measured_fraction_theta_max 0.963
_diffrn_measurement_device_type 'Bruker Kappa DUO CCD diffractometer'
_diffrn_measurement_method '\f and \w scans'
_diffrn_radiation_monochromator mirrors
_diffrn_radiation_type CuK\a
_diffrn_radiation_wavelength 1.54178
_diffrn_reflns_av_R_equivalents 0.0797
_diffrn_reflns_av_unetI/netI 0.0683
_diffrn_reflns_Laue_measured_fraction_full 0.989
_diffrn_reflns_Laue_measured_fraction_max 0.963
_diffrn_reflns_limit_h_max 36
_diffrn_reflns_limit_h_min -36
_diffrn_reflns_limit_k_max 9
_diffrn_reflns_limit_k_min -9
_diffrn_reflns_limit_l_max 35
_diffrn_reflns_limit_l_min -36
_diffrn_reflns_number 54545
_diffrn_reflns_point_group_measured_fraction_full 0.989
_diffrn_reflns_point_group_measured_fraction_max 0.963
_diffrn_reflns_theta_full 67.679
_diffrn_reflns_theta_max 69.865
_diffrn_reflns_theta_min 2.839
_diffrn_source 'microfocus sealed tube'
_diffrn_source_type 'Incoatec I\uS'
_exptl_absorpt_coefficient_mu 5.738
_exptl_absorpt_correction_T_max 0.7591
_exptl_absorpt_correction_T_min 0.4777
_exptl_absorpt_correction_type multi-scan
_exptl_absorpt_process_details
;
Sheldrick, G.M. (2013). SADABS. Bruker AXS Inc. Madison, WI USA.
;
_exptl_crystal_colour red
_exptl_crystal_density_diffrn 1.410
_exptl_crystal_density_meas ?
_exptl_crystal_density_method none
_exptl_crystal_description cube
_exptl_crystal_F_000 2960
_exptl_crystal_size_max 0.220
_exptl_crystal_size_mid 0.140
_exptl_crystal_size_min 0.070
_refine_diff_density_max 2.016
_refine_diff_density_min -1.791
_refine_diff_density_rms 0.195
_refine_ls_extinction_coef na
_refine_ls_extinction_method none
_refine_ls_goodness_of_fit_ref 1.024
_refine_ls_hydrogen_treatment constr
_refine_ls_matrix_type full
_refine_ls_number_parameters 776
_refine_ls_number_reflns 11887
_refine_ls_number_restraints 794
_refine_ls_restrained_S_all 0.993
_refine_ls_R_factor_all 0.0679
_refine_ls_R_factor_gt 0.0637
_refine_ls_shift/su_max 0.002
_refine_ls_shift/su_mean 0.000
_refine_ls_structure_factor_coef Fsqd
_refine_ls_weighting_details
;
 w=1/[\s^2^(Fo^2^)+(0.1512P)^2^]
 where P=(Fo^2^+2Fc^2^)/3
;
_refine_ls_weighting_scheme calc
_refine_ls_wR_factor_gt 0.1754
_refine_ls_wR_factor_ref 0.1826
_reflns_Friedel_coverage 0.000
_reflns_number_gt 10983
_reflns_number_total 11887
_reflns_threshold_expression 'I > 2\s(I)'
_cod_data_source_file om6b00773_si_001.cif
_cod_data_source_block C37H42N2RuS3
_cod_depositor_comments
;
The following automatic conversions were performed:

data item '_exptl_crystal_density_meas' value 'not measured' was
changed to '?' -- the value is perceived as not measured.

Automatic conversion script
Id: cif_fix_values 6909 2019-04-08 15:41:33Z antanas 
;
_cod_original_sg_symbol_H-M 'P 21/n'
_cod_database_code 4089157
_shelx_space_group_comment
;
The symmetry employed for this shelxl refinement is uniquely defined
by the following loop, which should always be used as a source of
symmetry information in preference to the above space-group names.
They are only intended as comments.
;
_shelx_estimated_absorpt_t_min 0.365
_shelx_estimated_absorpt_t_max 0.690
_shelxl_version_number 2013-2

loop_
_space_group_symop_operation_xyz
'x, y, z'
'-x+1/2, y+1/2, -z+1/2'
'-x, -y, -z'
'x-1/2, -y-1/2, z-1/2'

loop_
_atom_site_label
_atom_site_type_symbol
_atom_site_fract_x
_atom_site_fract_y
_atom_site_fract_z
_atom_site_U_iso_or_equiv
_atom_site_adp_type
_atom_site_occupancy
_atom_site_site_symmetry_order
_atom_site_calc_flag
_atom_site_refinement_flags_posn
_atom_site_refinement_flags_adp
Ru1 Ru 0.67452(2) 0.89374(5) 0.55178(2) 0.01556(15) Uani 1 1 d . U
S1 S 0.72388(5) 0.83199(19) 0.63796(5) 0.0219(3) Uani 1 1 d . U
S2 S 0.73611(5) 1.04423(18) 0.54745(5) 0.0210(3) Uani 1 1 d . U
S3 S 0.62224(5) 0.96594(19) 0.46901(5) 0.0213(3) Uani 1 1 d . U
N1 N 0.6707(2) 0.5740(6) 0.5104(2) 0.0228(11) Uani 1 1 d . U
N2 N 0.61420(19) 0.5770(6) 0.5360(2) 0.0206(10) Uani 1 1 d . U
C1 C 0.6502(2) 0.6652(7) 0.5332(2) 0.0159(10) Uani 1 1 d . U
C2 C 0.6506(3) 0.4101(8) 0.4994(3) 0.0280(14) Uani 1 1 d . U
H2A H 0.6751 0.3312 0.5223 0.034 Uiso 1 1 calc R U
H2B H 0.6406 0.3797 0.4643 0.034 Uiso 1 1 calc R U
C3 C 0.6052(3) 0.4246(9) 0.5085(3) 0.0308(15) Uani 1 1 d . U
H3A H 0.5737 0.4285 0.4765 0.037 Uiso 1 1 calc R U
H3B H 0.6036 0.3338 0.5288 0.037 Uiso 1 1 calc R U
C4 C 0.7156(2) 0.6192(7) 0.5081(3) 0.0209(13) Uani 1 1 d . U
C5 C 0.7623(3) 0.5956(7) 0.5504(2) 0.0218(13) Uani 1 1 d . U
C6 C 0.8049(2) 0.6535(8) 0.5487(2) 0.0202(11) Uani 1 1 d . U
H6 H 0.8367 0.6421 0.5775 0.024 Uiso 1 1 calc R U
C7 C 0.8024(2) 0.7279(7) 0.5060(2) 0.0219(12) Uani 1 1 d . U
C8 C 0.7556(2) 0.7370(8) 0.4634(2) 0.0214(11) Uani 1 1 d . U
H8 H 0.7534 0.7838 0.4337 0.026 Uiso 1 1 calc R U
C9 C 0.7120(2) 0.6795(7) 0.4630(2) 0.0201(12) Uani 1 1 d . U
C10 C 0.7672(3) 0.5058(8) 0.5964(3) 0.0289(14) Uani 1 1 d . U
H10A H 0.7709 0.3909 0.5923 0.043 Uiso 1 1 calc R U
H10B H 0.7370 0.5239 0.6003 0.043 Uiso 1 1 calc R U
H10C H 0.7967 0.5449 0.6262 0.043 Uiso 1 1 calc R U
C11 C 0.8489(3) 0.7947(10) 0.5067(3) 0.0359(16) Uani 1 1 d . U
H11A H 0.8543 0.9047 0.5196 0.054 Uiso 1 1 calc R U
H11B H 0.8451 0.7946 0.4726 0.054 Uiso 1 1 calc R U
H11C H 0.8778 0.7284 0.5284 0.054 Uiso 1 1 calc R U
C12 C 0.6636(2) 0.6785(8) 0.4154(2) 0.0268(14) Uani 1 1 d . U
H12A H 0.6623 0.7716 0.3951 0.040 Uiso 1 1 calc R U
H12B H 0.6355 0.6830 0.4232 0.040 Uiso 1 1 calc R U
H12C H 0.6613 0.5800 0.3967 0.040 Uiso 1 1 calc R U
C13 C 0.5832(3) 0.6233(8) 0.5579(3) 0.0236(13) Uani 1 1 d . U
C14 C 0.5389(2) 0.7104(7) 0.5297(2) 0.0198(12) Uani 1 1 d . U
C15 C 0.5102(2) 0.7544(8) 0.5528(2) 0.0206(12) Uani 1 1 d . U
H15 H 0.4812 0.8185 0.5348 0.025 Uiso 1 1 calc R U
C16 C 0.5229(2) 0.7070(8) 0.6015(2) 0.0258(13) Uani 1 1 d . U
C17 C 0.5658(3) 0.6155(8) 0.6272(3) 0.0257(14) Uani 1 1 d . U
H17 H 0.5744 0.5814 0.6602 0.031 Uiso 1 1 calc R U
C18 C 0.5968(2) 0.5713(8) 0.6070(3) 0.0269(13) Uani 1 1 d . U
C19 C 0.5218(2) 0.7535(9) 0.4759(2) 0.0268(13) Uani 1 1 d . U
H19A H 0.5040 0.6622 0.4545 0.040 Uiso 1 1 calc R U
H19B H 0.5509 0.7806 0.4712 0.040 Uiso 1 1 calc R U
H19C H 0.4991 0.8459 0.4669 0.040 Uiso 1 1 calc R U
C20 C 0.4899(3) 0.7560(11) 0.6246(3) 0.0366(16) Uani 1 1 d . U
H20A H 0.5074 0.8363 0.6507 0.055 Uiso 1 1 calc R U
H20B H 0.4824 0.6618 0.6394 0.055 Uiso 1 1 calc R U
H20C H 0.4586 0.8016 0.5986 0.055 Uiso 1 1 calc R U
C21 C 0.6433(3) 0.4728(9) 0.6360(3) 0.0376(17) Uani 1 1 d . U
H21A H 0.6433 0.4304 0.6663 0.056 Uiso 1 1 calc R U
H21B H 0.6730 0.5401 0.6454 0.056 Uiso 1 1 calc R U
H21C H 0.6439 0.3836 0.6151 0.056 Uiso 1 1 calc R U
C22 C 0.6296(2) 0.9718(7) 0.5726(2) 0.0203(12) Uani 1 1 d . U
H22 H 0.5992 1.0177 0.5479 0.024 Uiso 1 1 calc R U
C23 C 0.6376(2) 0.9678(7) 0.6247(2) 0.0213(12) Uani 1 1 d . U
C24 C 0.6028(2) 1.0231(8) 0.6393(2) 0.0253(13) Uani 1 1 d . U
H24 H 0.5727 1.0729 0.6155 0.030 Uiso 1 1 calc R U
C25 C 0.6119(3) 1.0057(9) 0.6881(3) 0.0318(14) Uani 1 1 d . U
H25 H 0.5880 1.0445 0.6977 0.038 Uiso 1 1 calc R U
C26 C 0.6556(3) 0.9323(10) 0.7239(3) 0.0334(15) Uani 1 1 d . U
H26 H 0.6611 0.9195 0.7574 0.040 Uiso 1 1 calc R U
C27 C 0.6909(3) 0.8779(8) 0.7100(3) 0.0284(15) Uani 1 1 d . U
H27 H 0.7208 0.8276 0.7339 0.034 Uiso 1 1 calc R U
C28 C 0.6820(3) 0.8978(7) 0.6611(3) 0.0247(14) Uani 1 1 d . U
C29 C 0.7757(3) 0.9802(10) 0.6679(2) 0.0382(17) Uani 1 1 d . U
H29 H 0.7939 0.9830 0.6474 0.046 Uiso 1 1 calc R U
C30 C 0.7566(3) 1.1469(11) 0.6676(3) 0.0471(14) Uani 1 1 d . U
H30A H 0.7332 1.1776 0.6331 0.071 Uiso 1 1 calc R U
H30B H 0.7849 1.2220 0.6812 0.071 Uiso 1 1 calc R U
H30C H 0.7393 1.1497 0.6881 0.071 Uiso 1 1 calc R U
C31 C 0.8127(3) 0.9205(12) 0.7196(3) 0.0476(13) Uani 1 1 d . U
H31A H 0.8236 0.8119 0.7170 0.071 Uiso 1 1 calc R U
H31B H 0.7965 0.9191 0.7412 0.071 Uiso 1 1 calc R U
H31C H 0.8419 0.9920 0.7340 0.071 Uiso 1 1 calc R U
C32 C 0.7104(3) 1.1117(7) 0.4853(3) 0.0249(14) Uani 1 1 d . U
C33 C 0.7386(3) 1.2079(9) 0.4696(3) 0.0331(15) Uani 1 1 d . U
H33 H 0.7717 1.2386 0.4932 0.040 Uiso 1 1 calc R U
C34 C 0.7196(3) 1.2581(10) 0.4211(3) 0.0399(17) Uani 1 1 d . U
H34 H 0.7395 1.3223 0.4112 0.048 Uiso 1 1 calc R U
C35 C 0.6717(3) 1.2162(9) 0.3864(3) 0.0365(16) Uani 1 1 d . U
H35 H 0.6588 1.2506 0.3526 0.044 Uiso 1 1 calc R U
C36 C 0.6422(3) 1.1236(8) 0.4006(3) 0.0293(14) Uani 1 1 d . U
H36 H 0.6091 1.0955 0.3764 0.035 Uiso 1 1 calc R U
C37 C 0.6609(2) 1.0711(7) 0.4504(2) 0.0211(11) Uani 1 1 d . U
Ru2 Ru 0.05146(2) 0.61315(5) 0.67560(2) 0.01429(14) Uani 1 1 d . U
S4 S 0.13785(5) 0.67751(17) 0.72486(5) 0.0201(3) Uani 1 1 d . U
S5 S 0.04825(6) 0.46823(17) 0.73839(5) 0.0195(3) Uani 1 1 d . U
S6 S -0.03115(5) 0.53471(17) 0.62435(5) 0.0178(3) Uani 1 1 d . U
N3 N 0.0370(2) 0.9184(6) 0.61107(19) 0.0201(10) Uani 1 1 d . U
N4 N 0.00864(19) 0.9355(6) 0.66549(18) 0.0197(10) Uani 1 1 d . U
C38 C 0.0325(2) 0.8412(7) 0.6473(2) 0.0165(11) Uani 1 1 d . U
C39 C -0.0001(3) 1.0973(7) 0.6434(3) 0.0243(14) Uani 1 1 d . U
H39A H 0.0234 1.1763 0.6675 0.029 Uiso 1 1 calc R U
H39B H -0.0350 1.1329 0.6325 0.029 Uiso 1 1 calc R U
C40 C 0.0100(3) 1.0735(8) 0.5992(3) 0.0341(16) Uani 1 1 d . U
H40A H -0.0217 1.0675 0.5673 0.041 Uiso 1 1 calc R U
H40B H 0.0310 1.1610 0.5969 0.041 Uiso 1 1 calc R U
C41 C 0.0600(3) 0.8617(8) 0.5819(2) 0.0206(12) Uani 1 1 d . U
C42 C 0.0314(2) 0.7739(7) 0.5382(2) 0.0197(12) Uani 1 1 d . U
C43 C 0.0552(2) 0.7196(7) 0.5110(2) 0.0214(12) Uani 1 1 d . U
H43 H 0.0368 0.6546 0.4822 0.026 Uiso 1 1 calc R U
C44 C 0.1040(2) 0.7566(8) 0.5241(2) 0.0256(13) Uani 1 1 d . U
C45 C 0.1316(3) 0.8502(9) 0.5667(3) 0.0293(14) Uani 1 1 d . U
H45 H 0.1654 0.8767 0.5760 0.035 Uiso 1 1 calc R U
C46 C 0.1096(3) 0.9052(7) 0.5958(2) 0.0221(13) Uani 1 1 d . U
C47 C -0.0232(2) 0.7411(9) 0.5207(2) 0.0240(13) Uani 1 1 d . U
H47A H -0.0282 0.7093 0.5493 0.036 Uiso 1 1 calc R U
H47B H -0.0343 0.6544 0.4959 0.036 Uiso 1 1 calc R U
H47C H -0.0427 0.8382 0.5053 0.036 Uiso 1 1 calc R U
C48 C 0.1285(2) 0.6961(9) 0.4936(3) 0.0329(15) Uani 1 1 d . U
H48A H 0.1619 0.6536 0.5162 0.049 Uiso 1 1 calc R U
H48B H 0.1317 0.7845 0.4739 0.049 Uiso 1 1 calc R U
H48C H 0.1079 0.6110 0.4710 0.049 Uiso 1 1 calc R U
C49 C 0.1387(3) 1.0079(8) 0.6411(3) 0.0317(15) Uani 1 1 d . U
H49A H 0.1746 0.9972 0.6518 0.048 Uiso 1 1 calc R U
H49B H 0.1317 0.9736 0.6683 0.048 Uiso 1 1 calc R U
H49C H 0.1287 1.1202 0.6327 0.048 Uiso 1 1 calc R U
C50 C 0.0066(2) 0.9036(6) 0.7110(2) 0.0172(12) Uani 1 1 d . U
C51 C 0.0490(2) 0.9324(8) 0.7572(2) 0.0206(12) Uani 1 1 d . U
C52 C 0.0466(3) 0.8950(7) 0.8006(2) 0.0238(14) Uani 1 1 d . U
H52 H 0.0749 0.9162 0.8320 0.029 Uiso 1 1 calc R U
C53 C 0.0042(2) 0.8273(8) 0.8001(2) 0.0246(13) Uani 1 1 d . U
C54 C -0.0383(2) 0.8098(7) 0.7539(2) 0.0242(12) Uani 1 1 d . U
H54 H -0.0683 0.7702 0.7531 0.029 Uiso 1 1 calc R U
C55 C -0.0386(2) 0.8481(8) 0.7089(2) 0.0208(12) Uani 1 1 d . U
C56 C 0.0943(2) 1.0156(8) 0.7604(2) 0.0264(14) Uani 1 1 d . U
H56A H 0.0900 1.1318 0.7611 0.040 Uiso 1 1 calc R U
H56B H 0.0987 0.9872 0.7312 0.040 Uiso 1 1 calc R U
H56C H 0.1240 0.9822 0.7911 0.040 Uiso 1 1 calc R U
C57 C 0.0046(3) 0.7768(9) 0.8481(3) 0.0351(16) Uani 1 1 d . U
H57A H -0.0281 0.7996 0.8461 0.053 Uiso 1 1 calc R U
H57B H 0.0307 0.8363 0.8762 0.053 Uiso 1 1 calc R U
H57C H 0.0116 0.6617 0.8533 0.053 Uiso 1 1 calc R U
C58 C -0.0862(2) 0.8385(9) 0.6609(2) 0.0274(14) Uani 1 1 d . U
H58A H -0.1105 0.7722 0.6657 0.041 Uiso 1 1 calc R U
H58B H -0.0796 0.7906 0.6350 0.041 Uiso 1 1 calc R U
H58C H -0.1000 0.9465 0.6505 0.041 Uiso 1 1 calc R U
C59 C 0.0727(2) 0.5249(6) 0.6320(2) 0.0169(11) Uani 1 1 d . U
H59 H 0.0482 0.4774 0.6018 0.020 Uiso 1 1 calc R U
C60 C 0.1255(2) 0.5245(7) 0.6417(2) 0.0166(11) Uani 1 1 d . U
C61 C 0.1407(2) 0.4557(8) 0.6091(2) 0.0248(13) Uani 1 1 d . U
H61 H 0.1169 0.4017 0.5799 0.030 Uiso 1 1 calc R U
C62 C 0.1906(2) 0.4654(8) 0.6189(2) 0.0271(13) Uani 1 1 d . U
H62 H 0.2009 0.4175 0.5966 0.033 Uiso 1 1 calc R U
C63 C 0.2250(3) 0.5449(9) 0.6612(3) 0.0316(15) Uani 1 1 d . U
H63 H 0.2589 0.5530 0.6675 0.038 Uiso 1 1 calc R U
C64 C 0.2109(3) 0.6132(8) 0.6948(3) 0.0280(15) Uani 1 1 d . U
H64 H 0.2348 0.6673 0.7239 0.034 Uiso 1 1 calc R U
C65 C 0.1610(3) 0.6006(7) 0.6846(3) 0.0209(13) Uani 1 1 d . U
C66 C 0.1686(3) 0.5398(9) 0.7795(2) 0.0326(15) Uani 1 1 d . U
H66 H 0.1458 0.5335 0.7951 0.039 Uiso 1 1 calc R U
C67 C 0.1735(3) 0.3718(11) 0.7643(3) 0.0476(13) Uani 1 1 d . U
H67A H 0.1406 0.3340 0.7387 0.071 Uiso 1 1 calc R U
H67B H 0.1857 0.3012 0.7936 0.071 Uiso 1 1 calc R U
H67C H 0.1972 0.3706 0.7506 0.071 Uiso 1 1 calc R U
C68 C 0.2178(3) 0.6091(10) 0.8192(3) 0.0471(14) Uani 1 1 d . U
H68A H 0.2122 0.7182 0.8275 0.071 Uiso 1 1 calc R U
H68B H 0.2422 0.6115 0.8064 0.071 Uiso 1 1 calc R U
H68C H 0.2307 0.5421 0.8494 0.071 Uiso 1 1 calc R U
C69 C -0.0132(3) 0.3928(7) 0.7130(2) 0.0210(13) Uani 1 1 d . U
C70 C -0.0266(3) 0.2953(8) 0.7426(3) 0.0271(13) Uani 1 1 d . U
H70 H -0.0022 0.2686 0.7757 0.032 Uiso 1 1 calc R U
C71 C -0.0746(3) 0.2376(9) 0.7245(3) 0.0319(15) Uani 1 1 d . U
H71 H -0.0834 0.1740 0.7454 0.038 Uiso 1 1 calc R U
C72 C -0.1105(3) 0.2728(8) 0.6755(3) 0.0308(14) Uani 1 1 d . U
H72 H -0.1437 0.2337 0.6630 0.037 Uiso 1 1 calc R U
C73 C -0.0976(3) 0.3654(8) 0.6446(3) 0.0239(13) Uani 1 1 d . U
H73 H -0.1218 0.3869 0.6110 0.029 Uiso 1 1 calc R U
C74 C -0.0486(2) 0.4266(7) 0.6634(2) 0.0194(11) Uani 1 1 d . U

loop_
_atom_site_aniso_label
_atom_site_aniso_U_11
_atom_site_aniso_U_22
_atom_site_aniso_U_33
_atom_site_aniso_U_23
_atom_site_aniso_U_13
_atom_site_aniso_U_12
Ru1 0.0145(3) 0.0148(3) 0.0164(3) -0.00068(14) 0.0063(2) -0.00166(15)
S1 0.0183(7) 0.0258(8) 0.0192(7) 0.0019(6) 0.0066(6) 0.0007(6)
S2 0.0182(7) 0.0201(8) 0.0254(7) -0.0003(6) 0.0107(6) -0.0021(6)
S3 0.0193(7) 0.0258(8) 0.0166(6) 0.0012(6) 0.0067(6) 0.0013(6)
N1 0.017(2) 0.014(2) 0.037(3) -0.006(2) 0.012(2) 0.001(2)
N2 0.016(2) 0.017(2) 0.031(3) -0.002(2) 0.012(2) -0.004(2)
C1 0.015(3) 0.011(3) 0.017(3) 0.002(2) 0.004(2) 0.002(2)
C2 0.028(3) 0.017(3) 0.041(4) -0.007(3) 0.018(3) -0.003(3)
C3 0.025(3) 0.019(3) 0.050(4) -0.007(3) 0.018(3) -0.004(3)
C4 0.014(3) 0.020(3) 0.028(3) -0.004(2) 0.009(2) 0.000(2)
C5 0.021(3) 0.021(3) 0.019(3) -0.007(2) 0.006(2) 0.002(2)
C6 0.012(3) 0.019(3) 0.023(3) -0.001(2) 0.002(2) 0.004(2)
C7 0.021(3) 0.017(3) 0.025(3) -0.005(2) 0.009(2) -0.001(2)
C8 0.022(3) 0.017(3) 0.024(3) -0.003(2) 0.010(2) 0.004(2)
C9 0.021(3) 0.012(3) 0.022(3) -0.005(2) 0.006(2) 0.005(2)
C10 0.025(3) 0.028(4) 0.033(3) 0.005(3) 0.012(3) 0.003(3)
C11 0.026(3) 0.046(5) 0.039(4) 0.000(3) 0.018(3) -0.005(3)
C12 0.018(3) 0.029(4) 0.023(3) -0.009(3) 0.001(2) 0.002(3)
C13 0.018(3) 0.025(3) 0.027(3) -0.005(2) 0.010(3) -0.008(2)
C14 0.017(3) 0.020(3) 0.021(3) -0.004(2) 0.007(2) -0.011(2)
C15 0.014(3) 0.020(3) 0.022(3) -0.001(2) 0.004(2) -0.002(2)
C16 0.025(3) 0.032(4) 0.024(3) -0.001(3) 0.014(3) -0.005(3)
C17 0.019(3) 0.031(4) 0.021(3) 0.004(2) 0.004(3) -0.006(2)
C18 0.020(3) 0.028(3) 0.030(3) 0.003(3) 0.010(3) -0.007(3)
C19 0.026(3) 0.032(3) 0.019(3) 0.000(3) 0.009(3) 0.001(3)
C20 0.034(4) 0.048(4) 0.034(3) -0.002(3) 0.022(3) 0.001(3)
C21 0.032(4) 0.033(4) 0.043(4) 0.014(3) 0.014(3) 0.002(3)
C22 0.015(3) 0.022(3) 0.019(3) -0.001(2) 0.004(2) -0.006(2)
C23 0.019(3) 0.021(3) 0.021(3) 0.000(2) 0.007(2) -0.008(2)
C24 0.025(3) 0.022(3) 0.029(3) -0.004(2) 0.012(3) 0.001(2)
C25 0.028(3) 0.038(4) 0.033(3) -0.002(3) 0.018(3) -0.004(3)
C26 0.035(4) 0.048(4) 0.020(3) 0.006(3) 0.015(3) 0.001(3)
C27 0.027(4) 0.032(4) 0.022(3) 0.007(2) 0.007(3) 0.003(3)
C28 0.020(3) 0.029(4) 0.023(3) 0.002(2) 0.009(3) -0.002(2)
C29 0.023(3) 0.064(5) 0.020(3) 0.002(3) 0.004(2) -0.013(3)
C30 0.044(3) 0.058(3) 0.037(3) -0.005(2) 0.017(2) -0.016(3)
C31 0.033(3) 0.071(4) 0.034(3) 0.015(3) 0.012(2) 0.002(3)
C32 0.030(3) 0.025(4) 0.028(3) 0.001(2) 0.020(3) 0.000(2)
C33 0.034(4) 0.030(4) 0.046(4) 0.005(3) 0.027(3) 0.000(3)
C34 0.048(4) 0.038(4) 0.051(4) 0.011(4) 0.037(3) 0.001(4)
C35 0.054(4) 0.027(4) 0.038(4) 0.017(3) 0.029(3) 0.016(3)
C36 0.040(4) 0.026(4) 0.025(3) 0.005(3) 0.018(3) 0.010(3)
C37 0.030(3) 0.013(3) 0.026(3) -0.001(2) 0.018(2) 0.001(2)
Ru2 0.0157(3) 0.0119(3) 0.0141(3) 0.00146(14) 0.0059(2) 0.00095(15)
S4 0.0168(7) 0.0197(8) 0.0192(7) -0.0006(5) 0.0045(6) 0.0001(5)
S5 0.0231(7) 0.0187(7) 0.0161(7) 0.0028(5) 0.0085(6) 0.0024(6)
S6 0.0173(7) 0.0170(7) 0.0174(6) 0.0016(5) 0.0068(5) -0.0014(5)
N3 0.033(3) 0.010(2) 0.018(2) 0.0056(18) 0.013(2) 0.006(2)
N4 0.021(3) 0.018(2) 0.018(2) 0.001(2) 0.008(2) 0.004(2)
C38 0.019(3) 0.011(2) 0.020(3) 0.004(2) 0.010(2) 0.004(2)
C39 0.031(4) 0.013(3) 0.026(3) 0.001(2) 0.012(3) 0.006(2)
C40 0.057(5) 0.019(3) 0.030(3) 0.010(3) 0.023(3) 0.014(3)
C41 0.024(3) 0.019(3) 0.021(3) 0.004(2) 0.012(2) 0.000(2)
C42 0.022(3) 0.019(3) 0.015(3) 0.004(2) 0.006(2) 0.000(2)
C43 0.023(3) 0.020(3) 0.019(3) 0.001(2) 0.008(2) 0.000(2)
C44 0.029(3) 0.027(3) 0.021(3) 0.008(2) 0.011(2) 0.002(3)
C45 0.023(3) 0.038(4) 0.029(3) 0.002(3) 0.014(3) -0.008(3)
C46 0.026(3) 0.016(3) 0.020(3) 0.003(2) 0.006(3) -0.005(2)
C47 0.021(3) 0.030(3) 0.019(3) 0.003(3) 0.008(2) 0.001(3)
C48 0.020(3) 0.047(4) 0.032(3) -0.002(3) 0.013(3) -0.002(3)
C49 0.038(4) 0.020(3) 0.029(3) 0.002(3) 0.009(3) -0.011(3)
C50 0.022(3) 0.011(3) 0.016(3) -0.002(2) 0.007(2) 0.004(2)
C51 0.020(3) 0.016(3) 0.019(3) -0.002(2) 0.004(2) 0.005(2)
C52 0.022(3) 0.026(4) 0.019(3) -0.002(2) 0.006(3) 0.007(2)
C53 0.027(3) 0.022(3) 0.024(3) 0.000(2) 0.011(2) 0.004(3)
C54 0.023(3) 0.019(3) 0.030(3) 0.001(2) 0.011(2) -0.001(2)
C55 0.021(3) 0.013(3) 0.024(3) -0.002(2) 0.007(2) 0.003(2)
C56 0.020(3) 0.021(3) 0.034(3) -0.011(3) 0.008(3) -0.001(2)
C57 0.043(4) 0.036(4) 0.028(3) 0.003(3) 0.019(3) 0.001(3)
C58 0.021(3) 0.030(4) 0.026(3) -0.001(3) 0.007(3) 0.009(3)
C59 0.021(3) 0.006(3) 0.019(3) 0.005(2) 0.006(2) 0.000(2)
C60 0.019(3) 0.010(3) 0.022(3) 0.005(2) 0.010(2) 0.002(2)
C61 0.025(3) 0.024(3) 0.026(3) 0.001(2) 0.013(3) 0.001(3)
C62 0.025(3) 0.029(4) 0.032(3) -0.001(3) 0.016(3) 0.001(3)
C63 0.023(3) 0.041(4) 0.036(3) 0.004(3) 0.018(3) -0.005(3)
C64 0.021(3) 0.033(4) 0.026(3) 0.000(2) 0.008(3) -0.008(2)
C65 0.020(3) 0.017(3) 0.026(3) 0.006(2) 0.011(3) 0.003(2)
C66 0.026(3) 0.045(4) 0.023(3) 0.014(3) 0.008(2) 0.012(3)
C67 0.033(3) 0.071(4) 0.034(3) 0.015(3) 0.012(2) 0.002(3)
C68 0.044(3) 0.058(3) 0.037(3) -0.005(2) 0.017(2) -0.016(3)
C69 0.030(3) 0.014(3) 0.022(3) -0.003(2) 0.015(3) 0.000(2)
C70 0.038(3) 0.020(3) 0.032(3) 0.002(3) 0.025(3) 0.003(3)
C71 0.039(4) 0.027(3) 0.046(4) 0.013(3) 0.033(3) 0.007(3)
C72 0.026(3) 0.025(4) 0.056(4) 0.001(3) 0.032(3) 0.002(3)
C73 0.020(3) 0.024(3) 0.031(3) 0.000(3) 0.015(3) 0.003(2)
C74 0.025(3) 0.017(3) 0.026(3) -0.004(2) 0.020(2) 0.000(2)

loop_
_atom_type_symbol
_atom_type_description
_atom_type_scat_dispersion_real
_atom_type_scat_dispersion_imag
_atom_type_scat_source
C C 0.0181 0.0091 'International Tables Vol C Tables 4.2.6.8 and 6.1.1.4'
H H 0.0000 0.0000 'International Tables Vol C Tables 4.2.6.8 and 6.1.1.4'
N N 0.0311 0.0180 'International Tables Vol C Tables 4.2.6.8 and 6.1.1.4'
S S 0.3331 0.5567 'International Tables Vol C Tables 4.2.6.8 and 6.1.1.4'
Ru Ru 0.0552 3.2960 'International Tables Vol C Tables 4.2.6.8 and 6.1.1.4'

loop_
_geom_angle_atom_site_label_1
_geom_angle_atom_site_label_2
_geom_angle_atom_site_label_3
_geom_angle
C22 Ru1 C1 101.4(2)
C22 Ru1 S2 124.40(19)
C1 Ru1 S2 134.13(17)
C22 Ru1 S3 92.16(19)
C1 Ru1 S3 88.29(16)
S2 Ru1 S3 87.55(5)
C22 Ru1 S1 83.57(19)
C1 Ru1 S1 93.44(16)
S2 Ru1 S1 94.10(5)
S3 Ru1 S1 175.63(5)
C28 S1 C29 101.1(3)
C28 S1 Ru1 99.5(2)
C29 S1 Ru1 110.0(2)
C32 S2 Ru1 105.7(2)
C37 S3 Ru1 104.9(2)
C1 N1 C4 122.7(5)
C1 N1 C2 113.6(5)
C4 N1 C2 122.1(5)
C1 N2 C13 127.1(5)
C1 N2 C3 112.2(5)
C13 N2 C3 120.4(5)
N2 C1 N1 107.3(5)
N2 C1 Ru1 134.0(4)
N1 C1 Ru1 118.6(4)
N1 C2 C3 101.4(5)
N1 C2 H2A 111.5
C3 C2 H2A 111.5
N1 C2 H2B 111.5
C3 C2 H2B 111.5
H2A C2 H2B 109.3
N2 C3 C2 103.1(5)
N2 C3 H3A 111.1
C2 C3 H3A 111.1
N2 C3 H3B 111.1
C2 C3 H3B 111.1
H3A C3 H3B 109.1
C5 C4 C9 121.4(6)
C5 C4 N1 119.1(6)
C9 C4 N1 119.5(6)
C6 C5 C4 117.9(6)
C6 C5 C10 120.3(6)
C4 C5 C10 121.7(6)
C5 C6 C7 122.1(6)
C5 C6 H6 118.9
C7 C6 H6 118.9
C8 C7 C6 117.9(6)
C8 C7 C11 121.9(6)
C6 C7 C11 120.2(6)
C9 C8 C7 122.1(6)
C9 C8 H8 119.0
C7 C8 H8 119.0
C8 C9 C4 118.0(6)
C8 C9 C12 120.1(6)
C4 C9 C12 121.8(6)
C5 C10 H10A 109.5
C5 C10 H10B 109.5
H10A C10 H10B 109.5
C5 C10 H10C 109.5
H10A C10 H10C 109.5
H10B C10 H10C 109.5
C7 C11 H11A 109.5
C7 C11 H11B 109.5
H11A C11 H11B 109.5
C7 C11 H11C 109.5
H11A C11 H11C 109.5
H11B C11 H11C 109.5
C9 C12 H12A 109.5
C9 C12 H12B 109.5
H12A C12 H12B 109.5
C9 C12 H12C 109.5
H12A C12 H12C 109.5
H12B C12 H12C 109.5
C14 C13 C18 121.6(6)
C14 C13 N2 120.1(6)
C18 C13 N2 118.1(6)
C15 C14 C13 118.1(6)
C15 C14 C19 119.9(6)
C13 C14 C19 122.0(6)
C14 C15 C16 121.8(6)
C14 C15 H15 119.1
C16 C15 H15 119.1
C17 C16 C15 118.0(6)
C17 C16 C20 122.3(6)
C15 C16 C20 119.6(6)
C18 C17 C16 123.2(6)
C18 C17 H17 118.4
C16 C17 H17 118.4
C17 C18 C13 117.2(6)
C17 C18 C21 121.9(6)
C13 C18 C21 121.0(6)
C14 C19 H19A 109.5
C14 C19 H19B 109.5
H19A C19 H19B 109.5
C14 C19 H19C 109.5
H19A C19 H19C 109.5
H19B C19 H19C 109.5
C16 C20 H20A 109.5
C16 C20 H20B 109.5
H20A C20 H20B 109.5
C16 C20 H20C 109.5
H20A C20 H20C 109.5
H20B C20 H20C 109.5
C18 C21 H21A 109.5
C18 C21 H21B 109.5
H21A C21 H21B 109.5
C18 C21 H21C 109.5
H21A C21 H21C 109.5
H21B C21 H21C 109.5
C23 C22 Ru1 124.8(5)
C23 C22 H22 117.6
Ru1 C22 H22 117.6
C24 C23 C28 118.5(6)
C24 C23 C22 123.8(6)
C28 C23 C22 117.6(6)
C25 C24 C23 120.1(6)
C25 C24 H24 120.0
C23 C24 H24 120.0
C24 C25 C26 121.3(6)
C24 C25 H25 119.4
C26 C25 H25 119.4
C27 C26 C25 119.3(6)
C27 C26 H26 120.3
C25 C26 H26 120.3
C28 C27 C26 119.3(6)
C28 C27 H27 120.3
C26 C27 H27 120.3
C27 C28 C23 121.5(6)
C27 C28 S1 124.0(5)
C23 C28 S1 114.4(5)
C30 C29 C31 114.0(7)
C30 C29 S1 112.2(5)
C31 C29 S1 109.2(6)
C30 C29 H29 107.0
C31 C29 H29 107.0
S1 C29 H29 107.0
C29 C30 H30A 109.5
C29 C30 H30B 109.5
H30A C30 H30B 109.5
C29 C30 H30C 109.5
H30A C30 H30C 109.5
H30B C30 H30C 109.5
C29 C31 H31A 109.5
C29 C31 H31B 109.5
H31A C31 H31B 109.5
C29 C31 H31C 109.5
H31A C31 H31C 109.5
H31B C31 H31C 109.5
C33 C32 C37 118.9(6)
C33 C32 S2 120.6(6)
C37 C32 S2 120.5(5)
C34 C33 C32 121.4(7)
C34 C33 H33 119.3
C32 C33 H33 119.3
C33 C34 C35 120.3(7)
C33 C34 H34 119.9
C35 C34 H34 119.9
C34 C35 C36 120.2(7)
C34 C35 H35 119.9
C36 C35 H35 119.9
C35 C36 C37 120.6(7)
C35 C36 H36 119.7
C37 C36 H36 119.7
C36 C37 C32 118.6(6)
C36 C37 S3 120.4(5)
C32 C37 S3 120.9(5)
C59 Ru2 C38 101.2(2)
C59 Ru2 S5 122.53(16)
C38 Ru2 S5 136.24(16)
C59 Ru2 S6 91.92(19)
C38 Ru2 S6 88.92(17)
S5 Ru2 S6 87.43(5)
C59 Ru2 S4 83.90(19)
C38 Ru2 S4 93.50(17)
S5 Ru2 S4 93.42(5)
S6 Ru2 S4 175.50(5)
C65 S4 C66 101.0(3)
C65 S4 Ru2 99.0(2)
C66 S4 Ru2 111.1(2)
C69 S5 Ru2 105.8(2)
C74 S6 Ru2 105.3(2)
C38 N3 C41 127.7(5)
C38 N3 C40 111.4(5)
C41 N3 C40 120.6(5)
C38 N4 C50 123.7(5)
C38 N4 C39 111.7(5)
C50 N4 C39 121.7(5)
N3 C38 N4 109.4(5)
N3 C38 Ru2 132.4(4)
N4 C38 Ru2 118.1(4)
N4 C39 C40 102.2(5)
N4 C39 H39A 111.3
C40 C39 H39A 111.3
N4 C39 H39B 111.3
C40 C39 H39B 111.3
H39A C39 H39B 109.2
N3 C40 C39 102.4(5)
N3 C40 H40A 111.3
C39 C40 H40A 111.3
N3 C40 H40B 111.3
C39 C40 H40B 111.3
H40A C40 H40B 109.2
C42 C41 C46 121.3(6)
C42 C41 N3 119.4(6)
C46 C41 N3 119.1(6)
C43 C42 C41 117.7(6)
C43 C42 C47 120.9(5)
C41 C42 C47 121.4(5)
C44 C43 C42 122.4(6)
C44 C43 H43 118.8
C42 C43 H43 118.8
C43 C44 C45 119.3(6)
C43 C44 C48 121.0(6)
C45 C44 C48 119.7(6)
C44 C45 C46 120.4(6)
C44 C45 H45 119.8
C46 C45 H45 119.8
C45 C46 C41 118.7(6)
C45 C46 C49 120.8(6)
C41 C46 C49 120.5(6)
C42 C47 H47A 109.5
C42 C47 H47B 109.5
H47A C47 H47B 109.5
C42 C47 H47C 109.5
H47A C47 H47C 109.5
H47B C47 H47C 109.5
C44 C48 H48A 109.5
C44 C48 H48B 109.5
H48A C48 H48B 109.5
C44 C48 H48C 109.5
H48A C48 H48C 109.5
H48B C48 H48C 109.5
C46 C49 H49A 109.5
C46 C49 H49B 109.5
H49A C49 H49B 109.5
C46 C49 H49C 109.5
H49A C49 H49C 109.5
H49B C49 H49C 109.5
C51 C50 C55 120.8(6)
C51 C50 N4 119.7(6)
C55 C50 N4 119.5(5)
C52 C51 C50 118.5(6)
C52 C51 C56 119.7(6)
C50 C51 C56 121.6(6)
C51 C52 C53 122.4(6)
C51 C52 H52 118.8
C53 C52 H52 118.8
C52 C53 C54 117.8(6)
C52 C53 C57 120.6(6)
C54 C53 C57 121.6(6)
C53 C54 C55 122.3(6)
C53 C54 H54 118.9
C55 C54 H54 118.9
C54 C55 C50 117.8(6)
C54 C55 C58 119.9(6)
C50 C55 C58 122.2(6)
C51 C56 H56A 109.5
C51 C56 H56B 109.5
H56A C56 H56B 109.5
C51 C56 H56C 109.5
H56A C56 H56C 109.5
H56B C56 H56C 109.5
C53 C57 H57A 109.5
C53 C57 H57B 109.5
H57A C57 H57B 109.5
C53 C57 H57C 109.5
H57A C57 H57C 109.5
H57B C57 H57C 109.5
C55 C58 H58A 109.5
C55 C58 H58B 109.5
H58A C58 H58B 109.5
C55 C58 H58C 109.5
H58A C58 H58C 109.5
H58B C58 H58C 109.5
C60 C59 Ru2 123.7(4)
C60 C59 H59 118.2
Ru2 C59 H59 118.2
C61 C60 C65 119.0(6)
C61 C60 C59 122.8(6)
C65 C60 C59 118.2(5)
C60 C61 C62 120.5(6)
C60 C61 H61 119.8
C62 C61 H61 119.8
C63 C62 C61 119.6(6)
C63 C62 H62 120.2
C61 C62 H62 120.2
C62 C63 C64 121.1(6)
C62 C63 H63 119.4
C64 C63 H63 119.4
C63 C64 C65 118.5(6)
C63 C64 H64 120.8
C65 C64 H64 120.8
C60 C65 C64 121.4(6)
C60 C65 S4 115.1(5)
C64 C65 S4 123.5(5)
C67 C66 C68 113.4(7)
C67 C66 S4 112.6(5)
C68 C66 S4 111.2(5)
C67 C66 H66 106.4
C68 C66 H66 106.4
S4 C66 H66 106.4
C66 C67 H67A 109.5
C66 C67 H67B 109.5
H67A C67 H67B 109.5
C66 C67 H67C 109.5
H67A C67 H67C 109.5
H67B C67 H67C 109.5
C66 C68 H68A 109.5
C66 C68 H68B 109.5
H68A C68 H68B 109.5
C66 C68 H68C 109.5
H68A C68 H68C 109.5
H68B C68 H68C 109.5
C70 C69 C74 119.5(6)
C70 C69 S5 119.4(5)
C74 C69 S5 121.0(5)
C71 C70 C69 121.1(7)
C71 C70 H70 119.4
C69 C70 H70 119.4
C70 C71 C72 119.8(6)
C70 C71 H71 120.1
C72 C71 H71 120.1
C73 C72 C71 120.3(6)
C73 C72 H72 119.9
C71 C72 H72 119.9
C72 C73 C74 120.0(7)
C72 C73 H73 120.0
C74 C73 H73 120.0
C69 C74 C73 119.3(6)
C69 C74 S6 120.2(5)
C73 C74 S6 120.4(5)

loop_
_geom_bond_atom_site_label_1
_geom_bond_atom_site_label_2
_geom_bond_distance
Ru1 C22 1.858(6)
Ru1 C1 2.026(6)
Ru1 S2 2.2953(15)
Ru1 S3 2.3245(14)
Ru1 S1 2.3711(15)
S1 C28 1.789(7)
S1 C29 1.862(7)
S2 C32 1.754(7)
S3 C37 1.747(6)
N1 C1 1.352(8)
N1 C4 1.439(8)
N1 C2 1.469(8)
N2 C1 1.347(8)
N2 C13 1.428(8)
N2 C3 1.473(9)
C2 C3 1.519(10)
C2 H2A 0.9900
C2 H2B 0.9900
C3 H3A 0.9900
C3 H3B 0.9900
C4 C5 1.403(9)
C4 C9 1.405(9)
C5 C6 1.396(9)
C5 C10 1.523(9)
C6 C7 1.400(9)
C6 H6 0.9500
C7 C8 1.399(8)
C7 C11 1.501(9)
C8 C9 1.394(9)
C8 H8 0.9500
C9 C12 1.494(8)
C10 H10A 0.9800
C10 H10B 0.9800
C10 H10C 0.9800
C11 H11A 0.9800
C11 H11B 0.9800
C11 H11C 0.9800
C12 H12A 0.9800
C12 H12B 0.9800
C12 H12C 0.9800
C13 C14 1.404(9)
C13 C18 1.408(10)
C14 C15 1.391(8)
C14 C19 1.498(8)
C15 C16 1.393(8)
C15 H15 0.9500
C16 C17 1.386(10)
C16 C20 1.512(9)
C17 C18 1.383(10)
C17 H17 0.9500
C18 C21 1.504(10)
C19 H19A 0.9800
C19 H19B 0.9800
C19 H19C 0.9800
C20 H20A 0.9800
C20 H20B 0.9800
C20 H20C 0.9800
C21 H21A 0.9800
C21 H21B 0.9800
C21 H21C 0.9800
C22 C23 1.474(8)
C22 H22 0.9500
C23 C24 1.394(9)
C23 C28 1.401(9)
C24 C25 1.373(9)
C24 H24 0.9500
C25 C26 1.394(10)
C25 H25 0.9500
C26 C27 1.391(10)
C26 H26 0.9500
C27 C28 1.381(10)
C27 H27 0.9500
C29 C30 1.504(12)
C29 C31 1.515(10)
C29 H29 1.0000
C30 H30A 0.9800
C30 H30B 0.9800
C30 H30C 0.9800
C31 H31A 0.9800
C31 H31B 0.9800
C31 H31C 0.9800
C32 C33 1.404(9)
C32 C37 1.408(10)
C33 C34 1.365(10)
C33 H33 0.9500
C34 C35 1.374(12)
C34 H34 0.9500
C35 C36 1.389(10)
C35 H35 0.9500
C36 C37 1.406(9)
C36 H36 0.9500
Ru2 C59 1.862(6)
Ru2 C38 2.053(6)
Ru2 S5 2.2873(14)
Ru2 S6 2.3286(15)
Ru2 S4 2.3794(15)
S4 C65 1.778(7)
S4 C66 1.862(7)
S5 C69 1.756(7)
S6 C74 1.749(6)
N3 C38 1.331(7)
N3 C41 1.430(8)
N3 C40 1.482(8)
N4 C38 1.344(8)
N4 C50 1.428(8)
N4 C39 1.473(8)
C39 C40 1.515(9)
C39 H39A 0.9900
C39 H39B 0.9900
C40 H40A 0.9900
C40 H40B 0.9900
C41 C42 1.397(9)
C41 C46 1.401(9)
C42 C43 1.395(8)
C42 C47 1.499(8)
C43 C44 1.368(9)
C43 H43 0.9500
C44 C45 1.399(10)
C44 C48 1.512(9)
C45 C46 1.399(10)
C45 H45 0.9500
C46 C49 1.500(9)
C47 H47A 0.9800
C47 H47B 0.9800
C47 H47C 0.9800
C48 H48A 0.9800
C48 H48B 0.9800
C48 H48C 0.9800
C49 H49A 0.9800
C49 H49B 0.9800
C49 H49C 0.9800
C50 C51 1.404(9)
C50 C55 1.411(9)
C51 C52 1.380(9)
C51 C56 1.496(9)
C52 C53 1.390(9)
C52 H52 0.9500
C53 C54 1.391(9)
C53 C57 1.503(8)
C54 C55 1.394(9)
C54 H54 0.9500
C55 C58 1.490(9)
C56 H56A 0.9800
C56 H56B 0.9800
C56 H56C 0.9800
C57 H57A 0.9800
C57 H57B 0.9800
C57 H57C 0.9800
C58 H58A 0.9800
C58 H58B 0.9800
C58 H58C 0.9800
C59 C60 1.480(8)
C59 H59 0.9500
C60 C61 1.389(8)
C60 C65 1.389(9)
C61 C62 1.393(9)
C61 H61 0.9500
C62 C63 1.381(10)
C62 H62 0.9500
C63 C64 1.390(10)
C63 H63 0.9500
C64 C65 1.393(10)
C64 H64 0.9500
C66 C67 1.504(11)
C66 C68 1.519(11)
C66 H66 1.0000
C67 H67A 0.9800
C67 H67B 0.9800
C67 H67C 0.9800
C68 H68A 0.9800
C68 H68B 0.9800
C68 H68C 0.9800
C69 C70 1.401(9)
C69 C74 1.403(9)
C70 C71 1.372(10)
C70 H70 0.9500
C71 C72 1.397(10)
C71 H71 0.9500
C72 C73 1.396(9)
C72 H72 0.9500
C73 C74 1.406(9)
C73 H73 0.9500

loop_
_geom_torsion_atom_site_label_1
_geom_torsion_atom_site_label_2
_geom_torsion_atom_site_label_3
_geom_torsion_atom_site_label_4
_geom_torsion
C13 N2 C1 N1 178.8(6)
C3 N2 C1 N1 -7.1(7)
C13 N2 C1 Ru1 -4.9(10)
C3 N2 C1 Ru1 169.2(5)
C4 N1 C1 N2 -169.8(6)
C2 N1 C1 N2 -3.8(7)
C4 N1 C1 Ru1 13.2(8)
C2 N1 C1 Ru1 179.2(5)
C1 N1 C2 C3 12.3(8)
C4 N1 C2 C3 178.4(6)
C1 N2 C3 C2 14.4(7)
C13 N2 C3 C2 -171.1(6)
N1 C2 C3 N2 -14.9(7)
C1 N1 C4 C5 78.8(8)
C2 N1 C4 C5 -86.1(8)
C1 N1 C4 C9 -103.9(7)
C2 N1 C4 C9 91.2(8)
C9 C4 C5 C6 8.4(9)
N1 C4 C5 C6 -174.4(5)
C9 C4 C5 C10 -170.0(6)
N1 C4 C5 C10 7.3(9)
C4 C5 C6 C7 -2.4(9)
C10 C5 C6 C7 176.0(6)
C5 C6 C7 C8 -2.8(9)
C5 C6 C7 C11 177.4(6)
C6 C7 C8 C9 2.1(9)
C11 C7 C8 C9 -178.0(6)
C7 C8 C9 C4 3.6(9)
C7 C8 C9 C12 -174.5(6)
C5 C4 C9 C8 -9.0(9)
N1 C4 C9 C8 173.8(5)
C5 C4 C9 C12 169.1(5)
N1 C4 C9 C12 -8.1(8)
C1 N2 C13 C14 85.2(8)
C3 N2 C13 C14 -88.4(8)
C1 N2 C13 C18 -98.4(8)
C3 N2 C13 C18 88.0(8)
C18 C13 C14 C15 4.4(9)
N2 C13 C14 C15 -179.3(5)
C18 C13 C14 C19 -174.4(6)
N2 C13 C14 C19 1.9(9)
C13 C14 C15 C16 -3.5(9)
C19 C14 C15 C16 175.4(6)
C14 C15 C16 C17 0.9(10)
C14 C15 C16 C20 -179.1(6)
C15 C16 C17 C18 1.0(10)
C20 C16 C17 C18 -179.1(7)
C16 C17 C18 C13 -0.1(10)
C16 C17 C18 C21 179.6(7)
C14 C13 C18 C17 -2.7(10)
N2 C13 C18 C17 -179.0(6)
C14 C13 C18 C21 177.7(6)
N2 C13 C18 C21 1.3(10)
C1 Ru1 C22 C23 91.4(5)
S2 Ru1 C22 C23 -91.4(5)
S3 Ru1 C22 C23 -179.9(5)
S1 Ru1 C22 C23 -0.8(5)
Ru1 C22 C23 C24 -178.2(5)
Ru1 C22 C23 C28 -1.0(8)
C28 C23 C24 C25 -1.2(9)
C22 C23 C24 C25 175.9(6)
C23 C24 C25 C26 -0.4(11)
C24 C25 C26 C27 1.0(12)
C25 C26 C27 C28 0.0(11)
C26 C27 C28 C23 -1.7(10)
C26 C27 C28 S1 -179.4(6)
C24 C23 C28 C27 2.3(10)
C22 C23 C28 C27 -175.0(6)
C24 C23 C28 S1 -179.8(5)
C22 C23 C28 S1 2.9(8)
C29 S1 C28 C27 -72.4(6)
Ru1 S1 C28 C27 174.9(6)
C29 S1 C28 C23 109.8(5)
Ru1 S1 C28 C23 -3.0(5)
C28 S1 C29 C30 -40.4(6)
Ru1 S1 C29 C30 64.1(5)
C28 S1 C29 C31 86.9(6)
Ru1 S1 C29 C31 -168.6(5)
Ru1 S2 C32 C33 -179.7(5)
Ru1 S2 C32 C37 0.7(6)
C37 C32 C33 C34 -2.0(11)
S2 C32 C33 C34 178.4(6)
C32 C33 C34 C35 0.6(12)
C33 C34 C35 C36 0.6(12)
C34 C35 C36 C37 -0.3(11)
C35 C36 C37 C32 -1.2(10)
C35 C36 C37 S3 175.7(5)
C33 C32 C37 C36 2.3(9)
S2 C32 C37 C36 -178.1(5)
C33 C32 C37 S3 -174.6(5)
S2 C32 C37 S3 5.0(8)
Ru1 S3 C37 C36 175.4(5)
Ru1 S3 C37 C32 -7.7(6)
C41 N3 C38 N4 -180.0(6)
C40 N3 C38 N4 -5.9(8)
C41 N3 C38 Ru2 -3.5(10)
C40 N3 C38 Ru2 170.5(5)
C50 N4 C38 N3 -166.8(6)
C39 N4 C38 N3 -5.8(7)
C50 N4 C38 Ru2 16.1(8)
C39 N4 C38 Ru2 177.2(4)
C38 N4 C39 C40 14.3(8)
C50 N4 C39 C40 175.8(6)
C38 N3 C40 C39 14.4(8)
C41 N3 C40 C39 -171.1(6)
N4 C39 C40 N3 -16.1(7)
C38 N3 C41 C42 87.2(9)
C40 N3 C41 C42 -86.3(8)
C38 N3 C41 C46 -97.3(8)
C40 N3 C41 C46 89.2(8)
C46 C41 C42 C43 5.0(9)
N3 C41 C42 C43 -179.5(5)
C46 C41 C42 C47 -173.9(6)
N3 C41 C42 C47 1.5(9)
C41 C42 C43 C44 -3.5(9)
C47 C42 C43 C44 175.5(6)
C42 C43 C44 C45 0.9(10)
C42 C43 C44 C48 -179.8(6)
C43 C44 C45 C46 0.2(10)
C48 C44 C45 C46 -179.1(6)
C44 C45 C46 C41 1.3(10)
C44 C45 C46 C49 -179.0(6)
C42 C41 C46 C45 -4.0(9)
N3 C41 C46 C45 -179.5(6)
C42 C41 C46 C49 176.3(6)
N3 C41 C46 C49 0.9(9)
C38 N4 C50 C51 75.5(8)
C39 N4 C50 C51 -83.7(7)
C38 N4 C50 C55 -106.5(7)
C39 N4 C50 C55 94.3(7)
C55 C50 C51 C52 4.4(9)
N4 C50 C51 C52 -177.6(5)
C55 C50 C51 C56 -170.0(5)
N4 C50 C51 C56 8.0(9)
C50 C51 C52 C53 1.2(9)
C56 C51 C52 C53 175.7(6)
C51 C52 C53 C54 -5.4(9)
C51 C52 C53 C57 175.3(6)
C52 C53 C54 C55 4.1(9)
C57 C53 C54 C55 -176.6(6)
C53 C54 C55 C50 1.2(9)
C53 C54 C55 C58 -175.4(6)
C51 C50 C55 C54 -5.5(9)
N4 C50 C55 C54 176.5(5)
C51 C50 C55 C58 171.0(6)
N4 C50 C55 C58 -7.0(9)
C38 Ru2 C59 C60 92.9(5)
S5 Ru2 C59 C60 -89.6(4)
S6 Ru2 C59 C60 -177.8(4)
S4 Ru2 C59 C60 0.5(4)
Ru2 C59 C60 C61 178.9(5)
Ru2 C59 C60 C65 -3.0(7)
C65 C60 C61 C62 -1.1(9)
C59 C60 C61 C62 177.0(6)
C60 C61 C62 C63 -0.4(10)
C61 C62 C63 C64 1.1(11)
C62 C63 C64 C65 -0.3(10)
C61 C60 C65 C64 1.9(9)
C59 C60 C65 C64 -176.2(5)
C61 C60 C65 S4 -177.7(4)
C59 C60 C65 S4 4.2(7)
C63 C64 C65 C60 -1.2(10)
C63 C64 C65 S4 178.3(5)
C66 S4 C65 C60 110.5(5)
Ru2 S4 C65 C60 -3.3(5)
C66 S4 C65 C64 -69.1(6)
Ru2 S4 C65 C64 177.2(5)
C65 S4 C66 C67 -34.9(6)
Ru2 S4 C66 C67 69.3(6)
C65 S4 C66 C68 93.5(6)
Ru2 S4 C66 C68 -162.2(5)
Ru2 S5 C69 C70 178.8(4)
Ru2 S5 C69 C74 -0.1(5)
C74 C69 C70 C71 -2.8(9)
S5 C69 C70 C71 178.2(5)
C69 C70 C71 C72 1.7(10)
C70 C71 C72 C73 0.5(10)
C71 C72 C73 C74 -1.5(10)
C70 C69 C74 C73 1.8(9)
S5 C69 C74 C73 -179.3(5)
C70 C69 C74 S6 -174.9(5)
S5 C69 C74 S6 4.0(7)
C72 C73 C74 C69 0.3(9)
C72 C73 C74 S6 177.0(5)
Ru2 S6 C74 C69 -5.6(5)
Ru2 S6 C74 C73 177.8(5)
